data_7230678
loop_
_publ_author_name
'Li, Changfu'
'Chai, Yingying'
'Zhou, Xinglong'
'Shen, Zhen'
'Ma, Beibei'
'Chen, Bojiang'
'Huang, Ridong'
'Chen, Hai'
'Li, Weimin'
'He, Yang'

_publ_section_title
;
 Choice of hydrogen bonds or halogen bonds by 2-halogenated
 5-morpholinomethylphenyl triazolo[1,5-a]pyridine
;
_journal_issue 22
_journal_name_full CrystEngComm
_journal_page_first 3006
_journal_paper_doi 10.1039/C8CE00423D
_journal_volume 20
_journal_year 2018
_chemical_formula_moiety 'C17 H17 Cl N4 O'
_chemical_formula_sum 'C17 H17 Cl N4 O'
_chemical_formula_weight 328.79
_space_group_crystal_system monoclinic
_space_group_IT_number 15
_space_group_name_Hall '-C 2yc'
_space_group_name_H-M_alt 'C 1 2/c 1'
_symmetry_space_group_name_Hall '-C 2yc'
_symmetry_space_group_name_H-M 'C 1 2/c 1'
_atom_sites_solution_hydrogens geom
_atom_sites_solution_primary dual
_audit_creation_date 2018-04-26
_audit_creation_method
;
Olex2 1.2
(compiled 2018.04.18 svn.r3501 for OlexSys, GUI svn.r5488)
;
_audit_update_record
;
2018-04-26 deposited with the CCDC.
2018-05-02 downloaded from the CCDC.
;
_cell_angle_alpha 90
_cell_angle_beta 103.090(9)
_cell_angle_gamma 90
_cell_formula_units_Z 8
_cell_length_a 19.036(9)
_cell_length_b 6.927(3)
_cell_length_c 25.712(12)
_cell_measurement_reflns_used 1923
_cell_measurement_temperature 296.15
_cell_measurement_theta_max 25.036
_cell_measurement_theta_min 2.197
_cell_volume 3302(3)
_computing_cell_refinement 'SAINT v7.68A (Bruker, 2009)'
_computing_data_reduction 'SAINT v7.68A (Bruker, 2009)'
_computing_molecular_graphics 'Olex2 (Dolomanov et al., 2009)'
_computing_publication_material 'Olex2 (Dolomanov et al., 2009)'
_computing_structure_refinement 'ShelXL (Sheldrick, 2015)'
_computing_structure_solution 'ShelXT (Sheldrick, 2015)'
_diffrn_ambient_temperature 296.15
_diffrn_measured_fraction_theta_full 0.995
_diffrn_measured_fraction_theta_max 0.995
_diffrn_measurement_device_type 'Bruker APEX-II CCD'
_diffrn_radiation_type MoK\a
_diffrn_radiation_wavelength 0.71073
_diffrn_reflns_av_R_equivalents 0.0364
_diffrn_reflns_av_unetI/netI 0.0462
_diffrn_reflns_Laue_measured_fraction_full 0.995
_diffrn_reflns_Laue_measured_fraction_max 0.995
_diffrn_reflns_limit_h_max 22
_diffrn_reflns_limit_h_min -20
_diffrn_reflns_limit_k_max 8
_diffrn_reflns_limit_k_min -8
_diffrn_reflns_limit_l_max 30
_diffrn_reflns_limit_l_min -28
_diffrn_reflns_number 8281
_diffrn_reflns_point_group_measured_fraction_full 0.995
_diffrn_reflns_point_group_measured_fraction_max 0.995
_diffrn_reflns_theta_full 25.242
_diffrn_reflns_theta_max 25.247
_diffrn_reflns_theta_min 1.626
_exptl_absorpt_coefficient_mu 0.241
_exptl_absorpt_correction_T_max 0.7455
_exptl_absorpt_correction_T_min 0.6348
_exptl_absorpt_correction_type multi-scan
_exptl_absorpt_process_details
'SADABS-2008/1 (Bruker,2008) was used for absorption correction. wR2(int) was 0.1017 before and 0.0503 after correction. The Ratio of minimum to maximum transmission is 0.8515. The \l/2 correction factor is 0.0015.'
_exptl_crystal_colour colourless
_exptl_crystal_colour_primary colourless
_exptl_crystal_density_diffrn 1.323
_exptl_crystal_description block
_exptl_crystal_F_000 1376
_exptl_crystal_size_max 0.25
_exptl_crystal_size_mid 0.22
_exptl_crystal_size_min 0.18
_refine_diff_density_max 0.305
_refine_diff_density_min -0.276
_refine_diff_density_rms 0.049
_refine_ls_extinction_method none
_refine_ls_goodness_of_fit_ref 1.070
_refine_ls_hydrogen_treatment constr
_refine_ls_matrix_type full
_refine_ls_number_parameters 304
_refine_ls_number_reflns 2977
_refine_ls_number_restraints 156
_refine_ls_restrained_S_all 1.080
_refine_ls_R_factor_all 0.0851
_refine_ls_R_factor_gt 0.0564
_refine_ls_shift/su_max 0.004
_refine_ls_shift/su_mean 0.000
_refine_ls_structure_factor_coef Fsqd
_refine_ls_weighting_details 'w=1/[\s^2^(Fo^2^)+(0.1195P)^2^+0.2231P] where P=(Fo^2^+2Fc^2^)/3'
_refine_ls_weighting_scheme calc
_refine_ls_wR_factor_gt 0.1736
_refine_ls_wR_factor_ref 0.1934
_reflns_Friedel_coverage 0.000
_reflns_number_gt 2011
_reflns_number_total 2977
_reflns_threshold_expression 'I > 2\s(I)'
_cod_data_source_file c8ce00423d2.cif
_cod_data_source_block 1569123(1)
_cod_depositor_comments 'Adding full bibliography for 7230677--7230683.cif.'
_cod_database_code 7230678
_shelx_shelxl_version_number 2014/7
_shelx_space_group_comment
;
The symmetry employed for this shelxl refinement is uniquely defined
by the following loop, which should always be used as a source of
symmetry information in preference to the above space-group names.
They are only intended as comments.
;
_shelx_estimated_absorpt_t_max 0.958
_shelx_estimated_absorpt_t_min 0.942
_olex2_refinement_description
;
1. Fixed Uiso
 At 1.2 times of:
  All C(H) groups, All C(H,H) groups
2. Uiso/Uaniso restraints and constraints
Uanis(O21) \\sim Ueq, Uanis(N18) \\sim Ueq, Uanis(C11) \\sim Ueq, Uanis(C16)
\\sim Ueq, Uanis(C15) \\sim Ueq, Uanis(C14) \\sim Ueq, Uanis(C13) \\sim Ueq,
Uanis(C12) \\sim Ueq, Uanis(C17) \\sim Ueq, Uanis(C20) \\sim Ueq, Uanis(C22)
\\sim Ueq, Uanis(C23) \\sim Ueq, Uanis(C19) \\sim Ueq, Uanis(C11') \\sim Ueq,
Uanis(C16') \\sim Ueq, Uanis(C15') \\sim Ueq, Uanis(C14') \\sim Ueq,
Uanis(C13') \\sim Ueq, Uanis(C12') \\sim Ueq, Uanis(C17') \\sim Ueq,
Uanis(N18') \\sim Ueq, Uanis(C23') \\sim Ueq, Uanis(C19') \\sim Ueq,
Uanis(C20') \\sim Ueq, Uanis(O21') \\sim Ueq, Uanis(C22') \\sim Ueq: with sigma
of 0.01 and sigma for terminal atoms of 0.02
3. Others
 Sof(C11')=Sof(C16')=Sof(H16')=Sof(C15')=Sof(H15')=Sof(C14')=Sof(C13')=
 Sof(H13')=Sof(C12')=Sof(H12')=1-FVAR(1)
 Sof(C11)=Sof(C16)=Sof(H16)=Sof(C15)=Sof(H15)=Sof(C14)=Sof(C13)=Sof(H13)=
 Sof(C12)=Sof(H12)=FVAR(1)
 Sof(C17')=Sof(H17C)=Sof(H17D)=1-FVAR(2)
 Sof(C17)=Sof(H17A)=Sof(H17B)=FVAR(2)
 Sof(O21')=Sof(N18')=Sof(C19')=Sof(H19C)=Sof(H19D)=Sof(C20')=Sof(H20C)=
 Sof(H20D)=Sof(C22')=Sof(H22C)=Sof(H22D)=Sof(C23')=Sof(H23C)=Sof(H23D)=1-FVAR(3)
 Sof(O21)=Sof(N18)=Sof(C19)=Sof(H19A)=Sof(H19B)=Sof(C20)=Sof(H20A)=Sof(H20B)=
 Sof(C22)=Sof(H22A)=Sof(H22B)=Sof(C23)=Sof(H23A)=Sof(H23B)=FVAR(3)
4.a Secondary CH2 refined with riding coordinates:
 C17(H17A,H17B), C19(H19A,H19B), C20(H20A,H20B), C22(H22A,H22B), C23(H23A,
 H23B), C17'(H17C,H17D), C19'(H19C,H19D), C20'(H20C,H20D), C22'(H22C,H22D),
 C23'(H23C,H23D)
4.b Aromatic/amide H refined with riding coordinates:
 C6(H6), C7(H7), C8(H8), C16(H16), C15(H15), C13(H13), C12(H12), C16'(H16'),
 C15'(H15'), C13'(H13'), C12'(H12')
4.c Fitted hexagon refined as free rotating group:
 C11(C16,C15,C14,C13,C12), C11'(C16',C15',C14',C13',C12')
;
_olex2_submission_special_instructions 'No special instructions were received'

loop_
_space_group_symop_operation_xyz
'x, y, z'
'-x, y, -z+1/2'
'x+1/2, y+1/2, z'
'-x+1/2, y+1/2, -z+1/2'
'-x, -y, -z'
'x, -y, z-1/2'
'-x+1/2, -y+1/2, -z'
'x+1/2, -y+1/2, z-1/2'

loop_
_atom_site_label
_atom_site_type_symbol
_atom_site_fract_x
_atom_site_fract_y
_atom_site_fract_z
_atom_site_U_iso_or_equiv
_atom_site_adp_type
_atom_site_occupancy
_atom_site_site_symmetry_order
_atom_site_calc_flag
_atom_site_refinement_flags_posn
_atom_site_refinement_flags_adp
_atom_site_refinement_flags_occupancy
_atom_site_disorder_assembly
_atom_site_disorder_group
Cl10 Cl 0.28552(5) 0.37088(15) 0.44383(5) 0.0981(4) Uani 1 1 d . . . . .
O21 O 0.6260(6) 1.0312(13) 0.2232(4) 0.083(3) Uani 0.513(6) 1 d . U P A 1
O21' O 0.6527(6) 0.8362(19) 0.1802(4) 0.100(3) Uani 0.487(6) 1 d . U P A 2
N1 N 0.34181(12) 0.0142(3) 0.45483(9) 0.0587(6) Uani 1 1 d . . . . .
N3 N 0.40751(11) 0.2477(3) 0.42375(8) 0.0492(6) Uani 1 1 d . . . . .
N4 N 0.44311(11) 0.0739(3) 0.42837(7) 0.0415(5) Uani 1 1 d . . . . .
N18 N 0.6341(7) 0.6633(16) 0.2693(5) 0.053(3) Uani 0.513(6) 1 d . U P A 1
N18' N 0.6309(7) 0.7258(15) 0.2806(5) 0.047(3) Uani 0.487(6) 1 d . U P A 2
C2 C 0.34880(14) 0.1976(4) 0.44032(11) 0.0571(7) Uani 1 1 d . . . . .
C5 C 0.51028(13) 0.0401(3) 0.41761(9) 0.0445(6) Uani 1 1 d . . . . .
C6 C 0.53621(16) -0.1427(4) 0.42769(10) 0.0560(7) Uani 1 1 d . . . . .
H6 H 0.5816 -0.1722 0.4222 0.067 Uiso 1 1 calc R . . . .
C7 C 0.49632(18) -0.2886(4) 0.44624(11) 0.0631(8) Uani 1 1 d . . . . .
H7 H 0.5155 -0.4123 0.4520 0.076 Uiso 1 1 calc R . . . .
C8 C 0.43070(18) -0.2516(4) 0.45573(10) 0.0598(8) Uani 1 1 d . . . . .
H8 H 0.4046 -0.3487 0.4678 0.072 Uiso 1 1 calc R . . . .
C9 C 0.40260(15) -0.0635(4) 0.44710(9) 0.0506(7) Uani 1 1 d . . . . .
C11 C 0.5510(5) 0.1801(15) 0.3947(4) 0.036(3) Uani 0.46(2) 1 d . U P A 1
C16 C 0.6249(6) 0.2030(15) 0.4137(4) 0.050(3) Uani 0.46(2) 1 d G U P A 1
H16 H 0.6485 0.1385 0.4445 0.061 Uiso 0.46(2) 1 calc R . P A 1
C15 C 0.6635(3) 0.3221(13) 0.3868(4) 0.051(2) Uani 0.46(2) 1 d G U P A 1
H15 H 0.7130 0.3374 0.3996 0.061 Uiso 0.46(2) 1 calc R . P A 1
C14 C 0.6283(3) 0.4184(17) 0.3409(5) 0.041(2) Uani 0.46(2) 1 d G U P A 1
C13 C 0.5544(3) 0.396(2) 0.3218(4) 0.045(2) Uani 0.46(2) 1 d G U P A 1
H13 H 0.5308 0.4600 0.2911 0.053 Uiso 0.46(2) 1 calc R . P A 1
C12 C 0.5157(3) 0.2764(18) 0.3487(4) 0.043(2) Uani 0.46(2) 1 d G U P A 1
H12 H 0.4663 0.2611 0.3360 0.051 Uiso 0.46(2) 1 calc R . P A 1
C17 C 0.6745(3) 0.5241(10) 0.3087(3) 0.064(2) Uani 0.482(8) 1 d . U P A 1
H17A H 0.7125 0.5928 0.3333 0.077 Uiso 0.482(8) 1 calc R . P A 1
H17B H 0.6971 0.4295 0.2900 0.077 Uiso 0.482(8) 1 calc R . P A 1
C19 C 0.6216(4) 0.8405(14) 0.2958(3) 0.075(2) Uani 0.513(6) 1 d . U P A 1
H19A H 0.6673 0.8925 0.3152 0.090 Uiso 0.513(6) 1 calc R . P A 1
H19B H 0.5925 0.8130 0.3214 0.090 Uiso 0.513(6) 1 calc R . P A 1
C20 C 0.5835(5) 0.9885(11) 0.2560(3) 0.094(3) Uani 0.513(6) 1 d . U P A 1
H20A H 0.5380 0.9369 0.2359 0.113 Uiso 0.513(6) 1 calc R . P A 1
H20B H 0.5736 1.1038 0.2745 0.113 Uiso 0.513(6) 1 calc R . P A 1
C22 C 0.6353(8) 0.880(3) 0.1910(6) 0.077(4) Uani 0.513(6) 1 d . U P A 1
H22A H 0.6648 0.9201 0.1667 0.093 Uiso 0.513(6) 1 calc R . P A 1
H22B H 0.5891 0.8366 0.1701 0.093 Uiso 0.513(6) 1 calc R . P A 1
C23 C 0.6750(4) 0.7077(12) 0.2296(3) 0.075(2) Uani 0.513(6) 1 d . U P A 1
H23A H 0.6784 0.5936 0.2085 0.090 Uiso 0.513(6) 1 calc R . P A 1
H23B H 0.7234 0.7471 0.2472 0.090 Uiso 0.513(6) 1 calc R . P A 1
C11' C 0.5454(5) 0.2112(12) 0.3948(4) 0.042(3) Uani 0.54(2) 1 d . U P A 2
C16' C 0.6192(5) 0.2337(15) 0.4145(3) 0.050(3) Uani 0.54(2) 1 d G U P A 2
H16' H 0.6437 0.1528 0.4414 0.060 Uiso 0.54(2) 1 calc R . P A 2
C15' C 0.6562(4) 0.3771(19) 0.3940(2) 0.054(2) Uani 0.54(2) 1 d G U P A 2
H15' H 0.7056 0.3922 0.4071 0.065 Uiso 0.54(2) 1 calc R . P A 2
C14' C 0.6195(4) 0.498(2) 0.3537(3) 0.056(2) Uani 0.54(2) 1 d G U P A 2
C13' C 0.5457(4) 0.4755(18) 0.3341(3) 0.053(2) Uani 0.54(2) 1 d G U P A 2
H13' H 0.5211 0.5564 0.3071 0.063 Uiso 0.54(2) 1 calc R . P A 2
C12' C 0.5086(4) 0.3321(14) 0.3546(3) 0.0375(17) Uani 0.54(2) 1 d G U P A 2
H12' H 0.4593 0.3171 0.3414 0.045 Uiso 0.54(2) 1 calc R . P A 2
C17' C 0.6594(4) 0.6696(11) 0.3364(2) 0.076(3) Uani 0.518(8) 1 d . U P A 2
H17C H 0.6560 0.7790 0.3593 0.091 Uiso 0.518(8) 1 calc R . P A 2
H17D H 0.7101 0.6369 0.3413 0.091 Uiso 0.518(8) 1 calc R . P A 2
C19' C 0.6537(4) 0.9266(10) 0.2717(3) 0.078(2) Uani 0.487(6) 1 d . U P A 2
H19C H 0.7057 0.9383 0.2832 0.093 Uiso 0.487(6) 1 calc R . P A 2
H19D H 0.6318 1.0170 0.2922 0.093 Uiso 0.487(6) 1 calc R . P A 2
C20' C 0.6271(10) 0.975(2) 0.2064(6) 0.074(4) Uani 0.487(6) 1 d . U P A 2
H20C H 0.5749 0.9784 0.1958 0.088 Uiso 0.487(6) 1 calc R . P A 2
H20D H 0.6456 1.0995 0.1985 0.088 Uiso 0.487(6) 1 calc R . P A 2
C22' C 0.6270(5) 0.6626(14) 0.1864(3) 0.101(3) Uani 0.487(6) 1 d . U P A 2
H22C H 0.6431 0.5713 0.1630 0.121 Uiso 0.487(6) 1 calc R . P A 2
H22D H 0.5747 0.6656 0.1772 0.121 Uiso 0.487(6) 1 calc R . P A 2
C23' C 0.6533(6) 0.5998(13) 0.2442(3) 0.074(2) Uani 0.487(6) 1 d . U P A 2
H23C H 0.6353 0.4711 0.2484 0.089 Uiso 0.487(6) 1 calc R . P A 2
H23D H 0.7056 0.5936 0.2526 0.089 Uiso 0.487(6) 1 calc R . P A 2

loop_
_atom_site_aniso_label
_atom_site_aniso_U_11
_atom_site_aniso_U_22
_atom_site_aniso_U_33
_atom_site_aniso_U_23
_atom_site_aniso_U_13
_atom_site_aniso_U_12
Cl10 0.0598(6) 0.1002(8) 0.1404(9) 0.0026(6) 0.0352(5) 0.0096(4)
O21 0.081(4) 0.078(5) 0.092(6) 0.022(4) 0.021(4) 0.008(4)
O21' 0.109(7) 0.113(7) 0.071(5) 0.015(4) 0.008(4) -0.010(5)
N1 0.0496(14) 0.0678(16) 0.0576(13) 0.0069(11) 0.0095(11) -0.0167(11)
N3 0.0460(12) 0.0435(12) 0.0591(13) 0.0041(10) 0.0140(10) -0.0034(9)
N4 0.0477(12) 0.0363(11) 0.0393(10) 0.0015(8) 0.0075(9) -0.0094(8)
N18 0.057(3) 0.051(6) 0.054(6) 0.009(4) 0.021(4) 0.001(4)
N18' 0.046(4) 0.047(6) 0.051(5) -0.001(4) 0.018(3) -0.013(4)
C2 0.0443(15) 0.0647(18) 0.0607(16) -0.0002(13) 0.0090(12) -0.0055(13)
C5 0.0522(15) 0.0416(13) 0.0393(12) -0.0052(10) 0.0097(10) -0.0055(11)
C6 0.0671(18) 0.0466(15) 0.0538(15) -0.0042(12) 0.0127(13) 0.0040(12)
C7 0.098(2) 0.0313(13) 0.0555(16) -0.0001(12) 0.0071(16) -0.0015(14)
C8 0.084(2) 0.0420(15) 0.0494(15) 0.0043(12) 0.0067(14) -0.0201(14)
C9 0.0595(17) 0.0519(15) 0.0372(12) 0.0009(11) 0.0043(11) -0.0216(13)
C11 0.051(5) 0.022(3) 0.034(5) 0.004(3) 0.009(4) 0.004(3)
C16 0.041(5) 0.058(5) 0.053(6) 0.009(4) 0.013(4) 0.001(4)
C15 0.042(4) 0.047(4) 0.061(4) 0.003(3) 0.006(3) 0.002(3)
C14 0.040(3) 0.038(4) 0.050(4) 0.003(3) 0.020(3) 0.006(3)
C13 0.046(3) 0.045(5) 0.042(4) 0.014(4) 0.010(3) 0.001(3)
C12 0.038(3) 0.038(5) 0.052(4) -0.005(4) 0.009(3) -0.001(3)
C17 0.053(3) 0.063(4) 0.081(4) 0.026(3) 0.026(3) 0.006(3)
C19 0.096(5) 0.064(5) 0.069(4) 0.009(4) 0.030(4) 0.004(4)
C20 0.102(5) 0.075(4) 0.118(5) 0.028(4) 0.049(4) 0.023(4)
C22 0.073(5) 0.093(8) 0.066(7) 0.016(6) 0.017(5) 0.016(6)
C23 0.071(4) 0.086(5) 0.078(4) 0.013(4) 0.036(3) -0.001(3)
C11' 0.045(4) 0.040(4) 0.045(5) -0.006(3) 0.019(3) 0.000(3)
C16' 0.045(5) 0.057(4) 0.045(5) 0.011(3) 0.006(3) 0.004(3)
C15' 0.044(3) 0.068(5) 0.052(3) 0.003(3) 0.013(3) -0.001(3)
C14' 0.062(4) 0.068(5) 0.040(3) -0.006(3) 0.017(2) -0.016(4)
C13' 0.065(4) 0.051(5) 0.040(3) -0.002(3) 0.010(2) -0.012(3)
C12' 0.044(3) 0.034(4) 0.036(3) -0.006(2) 0.011(2) -0.003(2)
C17' 0.084(4) 0.092(5) 0.054(3) -0.001(3) 0.023(3) -0.038(4)
C19' 0.086(5) 0.059(4) 0.094(5) 0.006(3) 0.034(4) -0.020(3)
C20' 0.085(6) 0.064(7) 0.074(8) 0.021(6) 0.021(6) -0.005(6)
C22' 0.129(6) 0.114(6) 0.059(4) 0.008(4) 0.020(4) -0.040(5)
C23' 0.103(6) 0.066(5) 0.059(4) 0.000(4) 0.028(4) 0.002(4)

loop_
_atom_type_symbol
_atom_type_description
_atom_type_scat_dispersion_real
_atom_type_scat_dispersion_imag
_atom_type_scat_source
C C 0.0030 0.0020 'International Tables Vol C Tables 4.2.6.8 and 6.1.1.4'
H H 0.0000 0.0000 'International Tables Vol C Tables 4.2.6.8 and 6.1.1.4'
Cl Cl 0.1480 0.1590 'International Tables Vol C Tables 4.2.6.8 and 6.1.1.4'
N N 0.0060 0.0030 'International Tables Vol C Tables 4.2.6.8 and 6.1.1.4'
O O 0.0110 0.0060 'International Tables Vol C Tables 4.2.6.8 and 6.1.1.4'

loop_
_geom_angle_atom_site_label_1
_geom_angle_atom_site_label_2
_geom_angle_atom_site_label_3
_geom_angle
C20 O21 C22 113.3(11)
C22' O21' C20' 114.0(11)
C9 N1 C2 101.4(2)
C2 N3 N4 100.2(2)
N3 N4 C5 126.12(18)
N3 N4 C9 109.4(2)
C9 N4 C5 124.5(2)
C19 N18 C17 110.2(9)
C19 N18 C23 108.8(10)
C23 N18 C17 110.0(9)
C17' N18' C19' 109.9(8)
C23' N18' C17' 112.6(10)
C23' N18' C19' 109.4(9)
N1 C2 Cl10 122.2(2)
N3 C2 Cl10 119.0(2)
N3 C2 N1 118.7(2)
N4 C5 C11 124.8(5)
N4 C5 C11' 116.4(4)
C6 C5 N4 115.4(2)
C6 C5 C11 119.7(5)
C6 C5 C11' 128.2(4)
C5 C6 H6 119.0
C5 C6 C7 122.1(3)
C7 C6 H6 119.0
C6 C7 H7 119.5
C8 C7 C6 121.0(3)
C8 C7 H7 119.5
C7 C8 H8 120.6
C7 C8 C9 118.8(3)
C9 C8 H8 120.6
N1 C9 N4 110.3(2)
N1 C9 C8 131.5(3)
N4 C9 C8 118.1(3)
C16 C11 C5 121.7(6)
C16 C11 C12 120.0
C12 C11 C5 117.9(6)
C11 C16 H16 120.0
C15 C16 C11 120.0
C15 C16 H16 120.0
C16 C15 H15 120.0
C14 C15 C16 120.0
C14 C15 H15 120.0
C15 C14 C13 120.0
C15 C14 C17 117.7(5)
C13 C14 C17 121.7(5)
C14 C13 H13 120.0
C12 C13 C14 120.0
C12 C13 H13 120.0
C11 C12 H12 120.0
C13 C12 C11 120.0
C13 C12 H12 120.0
N18 C17 C14 114.2(7)
N18 C17 H17A 108.7
N18 C17 H17B 108.7
C14 C17 H17A 108.7
C14 C17 H17B 108.7
H17A C17 H17B 107.6
N18 C19 H19A 109.4
N18 C19 H19B 109.4
N18 C19 C20 111.2(8)
H19A C19 H19B 108.0
C20 C19 H19A 109.4
C20 C19 H19B 109.4
O21 C20 C19 108.2(7)
O21 C20 H20A 110.0
O21 C20 H20B 110.0
C19 C20 H20A 110.0
C19 C20 H20B 110.0
H20A C20 H20B 108.4
O21 C22 H22A 110.3
O21 C22 H22B 110.3
O21 C22 C23 107.3(11)
H22A C22 H22B 108.5
C23 C22 H22A 110.3
C23 C22 H22B 110.3
N18 C23 C22 109.7(8)
N18 C23 H23A 109.7
N18 C23 H23B 109.7
C22 C23 H23A 109.7
C22 C23 H23B 109.7
H23A C23 H23B 108.2
C16' C11' C5 115.9(5)
C16' C11' C12' 120.0
C12' C11' C5 124.0(5)
C11' C16' H16' 120.0
C11' C16' C15' 120.0
C15' C16' H16' 120.0
C16' C15' H15' 120.0
C14' C15' C16' 120.0
C14' C15' H15' 120.0
C15' C14' C13' 120.0
C15' C14' C17' 119.0(5)
C13' C14' C17' 120.6(6)
C14' C13' H13' 120.0
C12' C13' C14' 120.0
C12' C13' H13' 120.0
C11' C12' H12' 120.0
C13' C12' C11' 120.0
C13' C12' H12' 120.0
N18' C17' C14' 113.1(6)
N18' C17' H17C 109.0
N18' C17' H17D 109.0
C14' C17' H17C 109.0
C14' C17' H17D 109.0
H17C C17' H17D 107.8
N18' C19' H19C 110.1
N18' C19' H19D 110.1
N18' C19' C20' 107.9(8)
H19C C19' H19D 108.4
C20' C19' H19C 110.1
C20' C19' H19D 110.1
O21' C20' C19' 107.6(12)
O21' C20' H20C 110.2
O21' C20' H20D 110.2
C19' C20' H20C 110.2
C19' C20' H20D 110.2
H20C C20' H20D 108.5
O21' C22' H22C 109.8
O21' C22' H22D 109.8
O21' C22' C23' 109.3(8)
H22C C22' H22D 108.3
C23' C22' H22C 109.8
C23' C22' H22D 109.8
N18' C23' C22' 112.8(9)
N18' C23' H23C 109.0
N18' C23' H23D 109.0
C22' C23' H23C 109.0
C22' C23' H23D 109.0
H23C C23' H23D 107.8

loop_
_geom_bond_atom_site_label_1
_geom_bond_atom_site_label_2
_geom_bond_distance
Cl10 C2 1.717(3)
O21 C20 1.326(12)
O21 C22 1.370(17)
O21' C20' 1.329(18)
O21' C22' 1.322(14)
N1 C2 1.339(4)
N1 C9 1.331(4)
N3 N4 1.374(3)
N3 C2 1.329(3)
N4 C5 1.388(3)
N4 C9 1.379(3)
N18 C17 1.481(13)
N18 C19 1.449(10)
N18 C23 1.451(15)
N18' C17' 1.467(14)
N18' C19' 1.490(12)
N18' C23' 1.414(12)
C5 C6 1.363(4)
C5 C11 1.448(6)
C5 C11' 1.540(6)
C6 H6 0.9300
C6 C7 1.410(4)
C7 H7 0.9300
C7 C8 1.350(4)
C8 H8 0.9300
C8 C9 1.407(4)
C11 C16 1.3900
C11 C12 1.3900
C16 H16 0.9300
C16 C15 1.3900
C15 H15 0.9300
C15 C14 1.3900
C14 C13 1.3900
C14 C17 1.523(8)
C13 H13 0.9300
C13 C12 1.3900
C12 H12 0.9300
C17 H17A 0.9700
C17 H17B 0.9700
C19 H19A 0.9700
C19 H19B 0.9700
C19 C20 1.513(10)
C20 H20A 0.9700
C20 H20B 0.9700
C22 H22A 0.9700
C22 H22B 0.9700
C22 C23 1.626(17)
C23 H23A 0.9700
C23 H23B 0.9700
C11' C16' 1.3900
C11' C12' 1.3900
C16' H16' 0.9300
C16' C15' 1.3900
C15' H15' 0.9300
C15' C14' 1.3900
C14' C13' 1.3900
C14' C17' 1.531(9)
C13' H13' 0.9300
C13' C12' 1.3900
C12' H12' 0.9300
C17' H17C 0.9700
C17' H17D 0.9700
C19' H19C 0.9700
C19' H19D 0.9700
C19' C20' 1.675(16)
C20' H20C 0.9700
C20' H20D 0.9700
C22' H22C 0.9700
C22' H22D 0.9700
C22' C23' 1.519(11)
C23' H23C 0.9700
C23' H23D 0.9700

loop_
_geom_torsion_atom_site_label_1
_geom_torsion_atom_site_label_2
_geom_torsion_atom_site_label_3
_geom_torsion_atom_site_label_4
_geom_torsion
O21 C22 C23 N18 54.0(15)
O21' C22' C23' N18' 60.1(13)
N3 N4 C5 C6 176.9(2)
N3 N4 C5 C11 -6.3(7)
N3 N4 C5 C11' -4.4(5)
N3 N4 C9 N1 0.1(3)
N3 N4 C9 C8 -178.6(2)
N4 N3 C2 Cl10 178.34(17)
N4 N3 C2 N1 -0.2(3)
N4 C5 C6 C7 1.9(4)
N4 C5 C11 C16 137.5(3)
N4 C5 C11 C12 -49.9(8)
N4 C5 C11' C16' 139.7(3)
N4 C5 C11' C12' -44.2(7)
N18 C19 C20 O21 -62.3(12)
N18' C19' C20' O21' -53.6(14)
C2 N1 C9 N4 -0.2(3)
C2 N1 C9 C8 178.3(3)
C2 N3 N4 C5 -178.1(2)
C2 N3 N4 C9 0.1(2)
C5 N4 C9 N1 178.3(2)
C5 N4 C9 C8 -0.4(3)
C5 C6 C7 C8 -1.2(4)
C5 C11 C16 C15 172.4(9)
C5 C11 C12 C13 -172.7(8)
C5 C11' C16' C15' 176.2(7)
C5 C11' C12' C13' -175.8(7)
C6 C5 C11 C16 -45.7(7)
C6 C5 C11 C12 126.8(5)
C6 C5 C11' C16' -41.7(6)
C6 C5 C11' C12' 134.3(5)
C6 C7 C8 C9 -0.4(4)
C7 C8 C9 N1 -177.2(3)
C7 C8 C9 N4 1.1(4)
C9 N1 C2 Cl10 -178.3(2)
C9 N1 C2 N3 0.3(3)
C9 N4 C5 C6 -1.1(3)
C9 N4 C5 C11 175.8(6)
C9 N4 C5 C11' 177.7(4)
C11 C5 C6 C7 -175.2(6)
C11 C16 C15 C14 0.0
C16 C11 C12 C13 0.0
C16 C15 C14 C13 0.0
C16 C15 C14 C17 -171.6(10)
C15 C14 C13 C12 0.0
C15 C14 C17 N18 -164.7(7)
C14 C13 C12 C11 0.0
C13 C14 C17 N18 23.8(10)
C12 C11 C16 C15 0.0
C17 N18 C19 C20 177.3(7)
C17 N18 C23 C22 -172.9(10)
C17 C14 C13 C12 171.3(10)
C19 N18 C17 C14 78.9(13)
C19 N18 C23 C22 -52.1(13)
C20 O21 C22 C23 -62.6(14)
C22 O21 C20 C19 67.0(13)
C23 N18 C17 C14 -161.2(10)
C23 N18 C19 C20 56.6(12)
C11' C5 C6 C7 -176.7(5)
C11' C16' C15' C14' 0.0
C16' C11' C12' C13' 0.0
C16' C15' C14' C13' 0.0
C16' C15' C14' C17' 172.8(10)
C15' C14' C13' C12' 0.0
C15' C14' C17' N18' 151.9(7)
C14' C13' C12' C11' 0.0
C13' C14' C17' N18' -35.4(11)
C12' C11' C16' C15' 0.0
C17' N18' C19' C20' 174.3(10)
C17' N18' C23' C22' -177.2(8)
C17' C14' C13' C12' -172.6(10)
C19' N18' C17' C14' 160.9(10)
C19' N18' C23' C22' -54.6(12)
C20' O21' C22' C23' -66.3(15)
C22' O21' C20' C19' 63.3(15)
C23' N18' C17' C14' -76.8(12)
C23' N18' C19' C20' 50.1(13)
